data_2300443
loop_
_publ_author_name
'Kusz, Joachim'
'Spiering, Hartmut'
'G\"utlich, Philipp'

_publ_section_title
;
 X-ray structure study of the light-induced metastable states of the
 spin-crossover compound [Fe(mtz)6](BF4)2
;
_journal_issue 3
_journal_name_full 'Journal of Applied Crystallography'
_journal_page_first 229
_journal_paper_doi 10.1107/S0021889801000462
_journal_volume 34
_journal_year 2001
_chemical_formula_sum 'C12 H24 B2 F8 Fe N24'
_chemical_formula_weight 734.02
_chemical_name_systematic
; 
 ? 
;
_space_group_IT_number 14
_symmetry_cell_setting monoclinic
_symmetry_space_group_name_Hall '-P 2yn'
_symmetry_space_group_name_H-M 'P 1 21/n 1'
_atom_sites_solution_hydrogens geom
_atom_sites_solution_primary direct
_atom_sites_solution_secondary difmap
_audit_creation_method SHELXL
_cell_angle_alpha 90.00
_cell_angle_beta 114.458(11)
_cell_angle_gamma 90.00
_cell_formula_units_Z 4
_cell_length_a 17.566(2)
_cell_length_b 10.0964(8)
_cell_length_c 18.696(2)
_cell_measurement_temperature 10(1)
_cell_volume 3018.3(6)
_computing_structure_refinement 'SHELXL-93 (Sheldrick, 1993)'
_computing_structure_solution 'SHELXS-86 (Sheldrick, 1990)'
_diffrn_ambient_temperature 10(1)
_diffrn_radiation_monochromator graphite
_diffrn_radiation_source 'fine-focus sealed tube'
_diffrn_radiation_type MoK\a
_diffrn_radiation_wavelength 0.71073
_diffrn_reflns_av_R_equivalents 0.0890
_diffrn_reflns_av_sigmaI/netI 0.0550
_diffrn_reflns_limit_h_max 22
_diffrn_reflns_limit_h_min -22
_diffrn_reflns_limit_k_max 5
_diffrn_reflns_limit_k_min -12
_diffrn_reflns_limit_l_max 23
_diffrn_reflns_limit_l_min -23
_diffrn_reflns_number 44836
_diffrn_reflns_theta_max 28.13
_diffrn_reflns_theta_min 3.28
_exptl_absorpt_coefficient_mu 0.601
_exptl_crystal_density_diffrn 1.615
_exptl_crystal_F_000 1488
_exptl_crystal_size_max 0.7
_exptl_crystal_size_mid 0.5
_exptl_crystal_size_min 0.2
_refine_diff_density_max 0.504
_refine_diff_density_min -0.711
_refine_diff_density_rms 0.100
_refine_ls_extinction_coef 0.0017(3)
_refine_ls_extinction_expression Fc^*^=kFc[1+0.001xFc^2^\l^3^/sin(2\q)]^-1/4^
_refine_ls_extinction_method SHELXL
_refine_ls_goodness_of_fit_all 1.077
_refine_ls_goodness_of_fit_obs 1.221
_refine_ls_matrix_type full
_refine_ls_number_parameters 524
_refine_ls_number_reflns 6430
_refine_ls_number_restraints 0
_refine_ls_restrained_S_all 1.077
_refine_ls_restrained_S_obs 1.221
_refine_ls_R_factor_all 0.0833
_refine_ls_R_factor_obs 0.0557
_refine_ls_shift/esd_max 0.581
_refine_ls_shift/esd_mean 0.037
_refine_ls_structure_factor_coef Fsqd
_refine_ls_weighting_details 'w=1/[\s^2^(Fo^2^)+(0.0612P)^2^+7.9846P] where P=(Fo^2^+2Fc^2^)/3'
_refine_ls_weighting_scheme calc
_refine_ls_wR_factor_all 0.1473
_refine_ls_wR_factor_obs 0.1388
_reflns_number_observed 4581
_reflns_number_total 6430
_reflns_observed_criterion >2sigma(I)
_cod_data_source_file zm0081sup1.cif
_cod_data_source_block hs100
_cod_depositor_comments
;
The following automatic conversions were performed:

'_refine_ls_weighting_scheme' value 'calc
w=1/[\s^2^(Fo^2^)+(0.0612P)^2^+7.9846P] where P=(Fo^2^+2Fc^2^)/3' was
changed to 'calc'. New tag '_refine_ls_weighting_details' was
created. The value of the new tag was set to
'w=1/[\s^2^(Fo^2^)+(0.0612P)^2^+7.9846P] where P=(Fo^2^+2Fc^2^)/3'.

Automatic conversion script
Id: cif_fix_values 3143 2015-03-26 13:38:13Z robertas 
;
_cod_original_cell_volume 3018.3(5)
_cod_original_sg_symbol_H-M P21/n
_cod_database_code 2300443

loop_
_symmetry_equiv_pos_as_xyz
'x, y, z'
'-x+1/2, y+1/2, -z+1/2'
'-x, -y, -z'
'x-1/2, -y-1/2, z-1/2'

loop_
_atom_site_aniso_label
_atom_site_aniso_U_11
_atom_site_aniso_U_22
_atom_site_aniso_U_33
_atom_site_aniso_U_23
_atom_site_aniso_U_13
_atom_site_aniso_U_12
Fe1 0.0089(2) 0.0124(2) 0.0068(2) 0.0002(2) 0.00385(14) 0.0003(2)
N411 0.0104(8) 0.0128(10) 0.0084(7) -0.0007(7) 0.0030(6) -0.0003(8)
N311 0.0138(8) 0.0167(11) 0.0144(8) -0.0025(8) 0.0071(7) -0.0033(8)
N211 0.0147(8) 0.0183(11) 0.0106(8) -0.0013(8) 0.0050(6) -0.0025(8)
N111 0.0130(8) 0.0146(11) 0.0098(8) 0.0000(7) 0.0050(6) 0.0003(8)
C111 0.0100(9) 0.0182(13) 0.0102(9) 0.0006(9) 0.0033(7) 0.0004(9)
C211 0.0178(10) 0.0234(15) 0.0134(9) 0.0020(9) 0.0110(8) -0.0028(10)
N421 0.0123(8) 0.0168(11) 0.0073(7) -0.0008(7) 0.0051(6) -0.0014(8)
N321 0.0127(8) 0.0193(11) 0.0135(8) -0.0011(8) 0.0078(6) 0.0017(8)
N221 0.0155(8) 0.0156(11) 0.0120(8) -0.0010(7) 0.0078(6) -0.0016(8)
N121 0.0143(8) 0.0137(11) 0.0096(8) 0.0008(7) 0.0056(6) 0.0002(8)
C121 0.0135(9) 0.0166(13) 0.0077(9) -0.0015(8) 0.0046(7) -0.0006(9)
C221 0.0163(10) 0.0141(13) 0.0135(9) 0.0001(9) 0.0047(8) 0.0023(10)
N431 0.0121(8) 0.0136(10) 0.0097(8) 0.0005(7) 0.0056(6) 0.0006(8)
N331 0.0117(8) 0.0181(11) 0.0080(7) 0.0016(7) 0.0034(6) 0.0005(8)
N231 0.0128(8) 0.0174(11) 0.0102(8) -0.0010(7) 0.0052(6) 0.0015(8)
N131 0.0122(8) 0.0139(11) 0.0108(8) -0.0010(7) 0.0044(6) -0.0015(8)
C131 0.0120(9) 0.0163(13) 0.0113(9) 0.0004(9) 0.0057(7) 0.0000(9)
C231 0.0144(10) 0.0178(13) 0.0132(10) -0.0056(9) 0.0037(8) 0.0002(10)
Fe2 0.0098(2) 0.0136(2) 0.0081(2) -0.0004(2) 0.00460(14) -0.0003(2)
N412 0.0152(8) 0.0149(11) 0.0121(8) -0.0003(7) 0.0077(6) 0.0010(8)
N312 0.0130(8) 0.0167(11) 0.0124(8) 0.0002(8) 0.0052(6) 0.0003(8)
N212 0.0147(8) 0.0197(12) 0.0107(8) -0.0016(8) 0.0057(6) -0.0001(8)
N112 0.0106(8) 0.0172(11) 0.0079(7) -0.0004(7) 0.0037(6) -0.0025(8)
C112 0.0143(9) 0.0160(13) 0.0143(9) -0.0009(9) 0.0071(8) -0.0005(9)
C212 0.0195(10) 0.0191(13) 0.0085(9) 0.0037(9) 0.0079(7) 0.0023(10)
N422 0.0165(8) 0.0173(11) 0.0076(7) -0.0019(7) 0.0067(6) -0.0010(8)
N322 0.0129(8) 0.0175(11) 0.0102(8) -0.0008(8) 0.0037(7) -0.0006(8)
N222 0.0158(8) 0.0173(11) 0.0114(8) 0.0017(8) 0.0064(7) -0.0002(8)
N122 0.0118(8) 0.0135(11) 0.0101(8) 0.0019(7) 0.0040(6) 0.0016(8)
C122 0.0138(9) 0.0178(13) 0.0076(9) -0.0018(9) 0.0044(7) -0.0006(9)
C222 0.0154(10) 0.0170(13) 0.0155(10) 0.0010(9) 0.0075(8) -0.0009(9)
N432 0.0133(8) 0.0149(11) 0.0118(8) 0.0005(7) 0.0069(6) -0.0011(8)
N332 0.0151(8) 0.0144(11) 0.0147(8) 0.0008(8) 0.0090(7) 0.0000(8)
N232 0.0131(8) 0.0146(11) 0.0130(8) 0.0002(8) 0.0075(6) 0.0000(8)
N132 0.0123(8) 0.0140(11) 0.0099(8) -0.0008(7) 0.0050(6) -0.0009(8)
C132 0.0133(9) 0.0161(13) 0.0138(9) -0.0017(9) 0.0081(7) -0.0026(9)
C232 0.0154(9) 0.0173(13) 0.0099(9) -0.0026(9) 0.0067(7) -0.0016(9)
B1 0.0157(10) 0.0152(14) 0.0107(10) 0.0016(10) 0.0068(8) 0.0015(11)
F11 0.0152(6) 0.0207(8) 0.0133(6) -0.0004(5) 0.0031(5) -0.0029(6)
F21 0.0156(6) 0.0175(8) 0.0126(6) 0.0012(5) 0.0047(5) -0.0010(6)
F31 0.0188(6) 0.0223(8) 0.0102(5) 0.0039(5) 0.0058(5) 0.0001(6)
F41 0.0180(6) 0.0209(8) 0.0290(7) -0.0054(6) 0.0142(5) 0.0010(6)
B2 0.0135(10) 0.0137(14) 0.0085(10) 0.0027(9) 0.0034(8) 0.0017(10)
F12 0.0186(6) 0.0175(8) 0.0137(6) -0.0037(5) 0.0078(5) 0.0005(6)
F22 0.0170(6) 0.0165(8) 0.0149(6) -0.0002(5) 0.0081(5) -0.0023(6)
F32 0.0158(6) 0.0191(8) 0.0120(6) 0.0052(5) 0.0058(5) 0.0016(6)
F42 0.0125(5) 0.0220(8) 0.0161(6) -0.0004(6) 0.0059(5) 0.0005(6)

loop_
_atom_site_label
_atom_site_type_symbol
_atom_site_fract_x
_atom_site_fract_y
_atom_site_fract_z
_atom_site_U_iso_or_equiv
_atom_site_thermal_displace_type
_atom_site_occupancy
_atom_site_calc_flag
_atom_site_refinement_flags
Fe1 Fe 0.0000 0.0000 0.0000 0.00915(10) Uani 1 d S
N411 N 0.07511(11) 0.1168(2) -0.04332(10) 0.0108(4) Uani 1 d .
N311 N 0.14760(12) 0.1809(2) 0.00324(11) 0.0146(5) Uani 1 d .
N211 N 0.18791(12) 0.2146(2) -0.03851(11) 0.0146(5) Uani 1 d .
N111 N 0.14156(11) 0.1703(2) -0.11274(10) 0.0124(5) Uani 1 d .
C111 C 0.07363(13) 0.1131(3) -0.11432(13) 0.0131(5) Uani 1 d .
H111 H 0.0328(16) 0.0715(28) -0.1557(15) 0.014(7) Uiso 1 d .
C211 C 0.16806(14) 0.1940(3) -0.17646(13) 0.0167(6) Uani 1 d .
H21A H 0.2266(15) 0.1622(27) -0.1609(14) 0.011(7) Uiso 1 d .
H21B H 0.1676(20) 0.2865(36) -0.1849(19) 0.038(10) Uiso 1 d .
H21C H 0.1293(15) 0.1517(28) -0.2188(15) 0.012(7) Uiso 1 d .
N421 N -0.07674(11) 0.1697(2) -0.00322(10) 0.0118(5) Uani 1 d .
N321 N -0.12894(11) 0.1764(2) 0.03459(11) 0.0144(5) Uani 1 d .
N221 N -0.16866(12) 0.2879(2) 0.01903(11) 0.0137(5) Uani 1 d .
N121 N -0.14314(11) 0.3554(2) -0.02974(10) 0.0123(5) Uani 1 d .
C121 C -0.08752(14) 0.2823(3) -0.04243(12) 0.0125(5) Uani 1 d .
H121 H -0.0625(18) 0.3018(31) -0.0725(17) 0.025(8) Uiso 1 d .
C221 C -0.17141(14) 0.4907(3) -0.05481(13) 0.0151(6) Uani 1 d .
H22A H -0.1650(25) 0.5055(42) -0.0990(25) 0.066(14) Uiso 1 d .
H22B H -0.2255(21) 0.4880(34) -0.0641(19) 0.039(10) Uiso 1 d .
H22C H -0.1459(28) 0.5624(52) -0.0128(27) 0.089(16) Uiso 1 d .
N431 N 0.08428(11) 0.0517(2) 0.12185(10) 0.0114(4) Uani 1 d .
N331 N 0.14633(11) -0.0291(2) 0.17039(10) 0.0128(5) Uani 1 d .
N231 N 0.19060(11) 0.0305(2) 0.23589(11) 0.0133(5) Uani 1 d .
N131 N 0.15645(11) 0.1521(2) 0.23056(11) 0.0124(5) Uani 1 d .
C131 C 0.09212(13) 0.1648(3) 0.16109(13) 0.0129(5) Uani 1 d .
H131 H 0.0621(15) 0.2406(28) 0.1450(14) 0.011(7) Uiso 1 d .
C231 C 0.18854(14) 0.2469(3) 0.29569(13) 0.0158(6) Uani 1 d .
H23A H 0.1564(18) 0.3314(32) 0.2777(16) 0.025(8) Uiso 1 d .
H23B H 0.1781(15) 0.2087(27) 0.3419(14) 0.010(6) Uiso 1 d .
H23C H 0.2436(14) 0.2610(25) 0.3075(13) 0.003(6) Uiso 1 d .
Fe2 Fe 0.5000 0.0000 0.0000 0.01023(11) Uani 1 d S
N412 N 0.43442(12) 0.1294(2) -0.10039(11) 0.0134(5) Uani 1 d .
N312 N 0.39066(12) 0.2401(2) -0.09778(11) 0.0140(5) Uani 1 d .
N212 N 0.36321(12) 0.3010(2) -0.16496(11) 0.0149(5) Uani 1 d .
N112 N 0.38856(11) 0.2285(2) -0.21208(10) 0.0119(5) Uani 1 d .
C112 C 0.43167(14) 0.1252(3) -0.17205(13) 0.0145(5) Uani 1 d .
H112 H 0.4609(18) 0.0635(33) -0.1892(17) 0.027(8) Uiso 1 d .
C212 C 0.37708(14) 0.2780(3) -0.28943(13) 0.0150(6) Uani 1 d .
H21A H 0.4273(19) 0.3400(34) -0.2794(18) 0.034(9) Uiso 1 d .
H21B H 0.3752(14) 0.2037(25) -0.3196(13) 0.001(6) Uiso 1 d .
H21C H 0.3207(18) 0.3185(32) -0.3175(17) 0.028(8) Uiso 1 d .
N422 N 0.57820(12) 0.1668(2) 0.06243(10) 0.0132(5) Uani 1 d .
N322 N 0.62467(12) 0.1694(2) 0.14193(11) 0.0139(5) Uani 1 d .
N222 N 0.67300(12) 0.2721(2) 0.16090(11) 0.0146(5) Uani 1 d .
N122 N 0.65769(11) 0.3381(2) 0.09301(11) 0.0119(5) Uani 1 d .
C122 C 0.60018(14) 0.2729(3) 0.03421(12) 0.0131(5) Uani 1 d .
H122 H 0.5828(17) 0.2966(30) -0.0143(16) 0.022(8) Uiso 1 d .
C222 C 0.70358(14) 0.4592(3) 0.09313(14) 0.0156(6) Uani 1 d .
H22A H 0.6722(18) 0.5117(30) 0.0539(17) 0.023(8) Uiso 1 d .
H22B H 0.7529(17) 0.4416(31) 0.0878(16) 0.022(8) Uiso 1 d .
H23C H 0.7189(17) 0.5043(29) 0.1439(16) 0.019(7) Uiso 1 d .
N432 N 0.41181(11) 0.0467(2) 0.05130(11) 0.0128(5) Uani 1 d .
N332 N 0.35662(11) -0.0457(2) 0.05689(11) 0.0138(5) Uani 1 d .
N232 N 0.31929(11) 0.0018(2) 0.09785(11) 0.0129(4) Uani 1 d .
N132 N 0.34933(11) 0.1257(2) 0.11961(11) 0.0119(5) Uani 1 d .
C132 C 0.40535(14) 0.1527(3) 0.09082(13) 0.0136(5) Uani 1 d .
H133 H 0.4358(14) 0.2272(25) 0.0964(13) 0.000(6) Uiso 1 d .
C232 C 0.32108(14) 0.2057(3) 0.16883(13) 0.0137(6) Uani 1 d .
H23A H 0.2638(16) 0.2237(29) 0.1413(15) 0.017(7) Uiso 1 d .
H23B H 0.3276(16) 0.1620(29) 0.2128(15) 0.015(7) Uiso 1 d .
H23C H 0.3485(17) 0.2924(31) 0.1817(16) 0.021(8) Uiso 1 d .
B1 B 0.4483(2) 0.5044(3) 0.14742(14) 0.0134(6) Uani 1 d .
F11 F 0.37005(8) 0.4627(2) 0.09452(8) 0.0173(4) Uani 1 d .
F21 F 0.45754(8) 0.63926(15) 0.13814(7) 0.0156(3) Uani 1 d .
F31 F 0.45628(8) 0.4821(2) 0.22440(7) 0.0172(3) Uani 1 d .
F41 F 0.51038(8) 0.4321(2) 0.13604(8) 0.0211(4) Uani 1 d .
B2 B -0.0075(2) 0.5194(3) 0.16441(14) 0.0123(6) Uani 1 d .
F12 F 0.00780(8) 0.45079(15) 0.10607(8) 0.0162(3) Uani 1 d .
F22 F 0.02277(8) 0.64785(15) 0.16913(7) 0.0156(3) Uani 1 d .
F32 F 0.03449(8) 0.45465(15) 0.23636(7) 0.0156(3) Uani 1 d .
F42 F -0.09292(8) 0.52131(15) 0.14500(8) 0.0169(3) Uani 1 d .

loop_
_atom_type_symbol
_atom_type_description
_atom_type_scat_dispersion_real
_atom_type_scat_dispersion_imag
_atom_type_scat_source
C C 0.0033 0.0016 'International Tables Vol C Tables 4.2.6.8 and 6.1.1.4'
H H 0.0000 0.0000 'International Tables Vol C Tables 4.2.6.8 and 6.1.1.4'
B B 0.0013 0.0007 'International Tables Vol C Tables 4.2.6.8 and 6.1.1.4'
N N 0.0061 0.0033 'International Tables Vol C Tables 4.2.6.8 and 6.1.1.4'
F F 0.0171 0.0103 'International Tables Vol C Tables 4.2.6.8 and 6.1.1.4'
Fe Fe 0.3463 0.8444 'International Tables Vol C Tables 4.2.6.8 and 6.1.1.4'

loop_
_geom_angle_atom_site_label_1
_geom_angle_atom_site_label_2
_geom_angle_atom_site_label_3
_geom_angle
_geom_angle_site_symmetry_1
_geom_angle_site_symmetry_3
N411 Fe1 N411 180.0 3 .
N411 Fe1 N421 91.56(8) 3 3
N411 Fe1 N421 88.44(8) . 3
N411 Fe1 N421 88.44(8) 3 .
N411 Fe1 N421 91.56(8) . .
N421 Fe1 N421 180.0 3 .
N411 Fe1 N431 89.70(7) 3 .
N411 Fe1 N431 90.30(7) . .
N421 Fe1 N431 90.83(7) 3 .
N421 Fe1 N431 89.17(7) . .
N411 Fe1 N431 90.30(7) 3 3
N411 Fe1 N431 89.70(7) . 3
N421 Fe1 N431 89.17(7) 3 3
N421 Fe1 N431 90.83(7) . 3
N431 Fe1 N431 180.0 . 3
C111 N411 N311 106.2(2) . .
C111 N411 Fe1 127.0(2) . .
N311 N411 Fe1 124.74(14) . .
N211 N311 N411 109.7(2) . .
N311 N211 N111 106.4(2) . .
C111 N111 N211 108.7(2) . .
C111 N111 C211 130.0(2) . .
N211 N111 C211 121.2(2) . .
N411 C111 N111 109.0(2) . .
N411 C111 H111 123.3(19) . .
N111 C111 H111 127.5(19) . .
N111 C211 H21A 110.3(15) . .
N111 C211 H21B 108.3(22) . .
H21A C211 H21B 107.5(26) . .
N111 C211 H21C 104.8(18) . .
H21A C211 H21C 114.4(23) . .
H21B C211 H21C 111.5(25) . .
C121 N421 N321 105.7(2) . .
C121 N421 Fe1 129.8(2) . .
N321 N421 Fe1 124.5(2) . .
N221 N321 N421 109.9(2) . .
N321 N221 N121 106.9(2) . .
C121 N121 N221 108.4(2) . .
C121 N121 C221 129.9(2) . .
N221 N121 C221 121.5(2) . .
N421 C121 N121 109.1(2) . .
N421 C121 H121 124.0(21) . .
N121 C121 H121 126.9(21) . .
N121 C221 H22A 107.3(28) . .
N121 C221 H22B 103.1(22) . .
H22A C221 H22B 110.9(33) . .
N121 C221 H22C 115.6(27) . .
H22A C221 H22C 114.1(39) . .
H22B C221 H22C 105.3(35) . .
C131 N431 N331 105.9(2) . .
C131 N431 Fe1 130.04(15) . .
N331 N431 Fe1 123.8(2) . .
N231 N331 N431 110.7(2) . .
N331 N231 N131 106.1(2) . .
C131 N131 N231 109.4(2) . .
C131 N131 C231 128.9(2) . .
N231 N131 C231 121.7(2) . .
N431 C131 N131 107.9(2) . .
N431 C131 H131 128.8(16) . .
N131 C131 H131 123.2(16) . .
N131 C231 H23A 107.9(16) . .
N131 C231 H23B 108.1(15) . .
H23A C231 H23B 109.3(24) . .
N131 C231 H23C 108.0(16) . .
H23A C231 H23C 110.0(23) . .
H23B C231 H23C 113.3(20) . .
N422 Fe2 N422 180.0 . 3_655
N422 Fe2 N432 90.14(8) . .
N422 Fe2 N432 89.86(8) 3_655 .
N422 Fe2 N432 89.86(8) . 3_655
N422 Fe2 N432 90.14(8) 3_655 3_655
N432 Fe2 N432 180.0 . 3_655
N422 Fe2 N412 90.61(7) . 3_655
N422 Fe2 N412 89.39(7) 3_655 3_655
N432 Fe2 N412 88.24(7) . 3_655
N432 Fe2 N412 91.76(7) 3_655 3_655
N422 Fe2 N412 89.39(7) . .
N422 Fe2 N412 90.61(7) 3_655 .
N432 Fe2 N412 91.76(7) . .
N432 Fe2 N412 88.24(7) 3_655 .
N412 Fe2 N412 180.0 3_655 .
C112 N412 N312 106.1(2) . .
C112 N412 Fe2 129.6(2) . .
N312 N412 Fe2 124.21(14) . .
N212 N312 N412 109.9(2) . .
N312 N212 N112 106.4(2) . .
C112 N112 N212 108.9(2) . .
C112 N112 C212 129.8(2) . .
N212 N112 C212 120.7(2) . .
N112 C112 N412 108.7(2) . .
N112 C112 H112 126.3(19) . .
N412 C112 H112 124.7(18) . .
N112 C212 H21A 105.6(17) . .
N112 C212 H21B 106.2(15) . .
H21A C212 H21B 114.3(24) . .
N112 C212 H21C 111.1(19) . .
H21A C212 H21C 115.8(26) . .
H21B C212 H21C 103.5(22) . .
C122 N422 N322 106.1(2) . .
C122 N422 Fe2 129.49(14) . .
N322 N422 Fe2 123.8(2) . .
N222 N322 N422 110.0(2) . .
N322 N222 N122 106.5(2) . .
C122 N122 N222 108.7(2) . .
C122 N122 C222 130.4(2) . .
N222 N122 C222 120.8(2) . .
N122 C122 N422 108.7(2) . .
N122 C122 H122 123.6(20) . .
N422 C122 H122 127.6(20) . .
N122 C222 H22A 110.1(19) . .
N122 C222 H22B 112.1(19) . .
H22A C222 H22B 108.3(28) . .
N122 C222 H23C 108.5(18) . .
H22A C222 H23C 110.4(26) . .
H22B C222 H23C 107.3(23) . .
C132 N432 N332 106.1(2) . .
C132 N432 Fe2 131.0(2) . .
N332 N432 Fe2 122.4(2) . .
N232 N332 N432 109.9(2) . .
N332 N232 N132 106.9(2) . .
C132 N132 N232 109.2(2) . .
C132 N132 C232 130.1(2) . .
N232 N132 C232 120.6(2) . .
N132 C132 N432 107.9(2) . .
N132 C132 H133 128.6(16) . .
N432 C132 H133 123.5(16) . .
N132 C232 H23A 109.2(18) . .
N132 C232 H23B 111.1(19) . .
H23A C232 H23B 107.4(25) . .
N132 C232 H23C 112.8(18) . .
H23A C232 H23C 105.5(24) . .
H23B C232 H23C 110.5(24) . .
F11 B1 F21 109.9(2) . .
F11 B1 F41 109.8(2) . .
F21 B1 F41 110.7(2) . .
F11 B1 F31 109.4(2) . .
F21 B1 F31 108.5(2) . .
F41 B1 F31 108.6(2) . .
F22 B2 F42 110.3(2) . .
F22 B2 F32 109.9(2) . .
F42 B2 F32 109.8(2) . .
F22 B2 F12 108.5(2) . .
F42 B2 F12 109.6(2) . .
F32 B2 F12 108.7(2) . .

loop_
_geom_bond_atom_site_label_1
_geom_bond_atom_site_label_2
_geom_bond_distance
_geom_bond_site_symmetry_2
Fe1 N411 2.162(2) 3
Fe1 N411 2.162(2) .
Fe1 N421 2.166(2) 3
Fe1 N421 2.166(2) .
Fe1 N431 2.205(2) .
Fe1 N431 2.205(2) 3
N411 C111 1.317(3) .
N411 N311 1.371(3) .
N311 N211 1.298(3) .
N211 N111 1.361(3) .
N111 C111 1.315(3) .
N111 C211 1.467(3) .
C111 H111 0.91(2) .
C211 H21A 1.00(3) .
C211 H21B 0.95(4) .
C211 H21C 0.91(2) .
N421 C121 1.323(3) .
N421 N321 1.372(3) .
N321 N221 1.293(3) .
N221 N121 1.355(3) .
N121 C121 1.322(3) .
N121 C221 1.463(3) .
C121 H121 0.87(3) .
C221 H22A 0.89(5) .
C221 H22B 0.89(4) .
C221 H22C 1.02(5) .
N431 C131 1.334(3) .
N431 N331 1.363(3) .
N331 N231 1.296(3) .
N231 N131 1.351(3) .
N131 C131 1.329(3) .
N131 C231 1.466(3) .
C131 H131 0.91(3) .
C231 H23A 1.00(3) .
C231 H23B 1.03(3) .
C231 H23C 0.91(2) .
Fe2 N422 2.181(2) .
Fe2 N422 2.181(2) 3_655
Fe2 N432 2.185(2) .
Fe2 N432 2.185(2) 3_655
Fe2 N412 2.183(2) 3_655
Fe2 N412 2.183(2) .
N412 C112 1.321(3) .
N412 N312 1.369(3) .
N312 N212 1.299(3) .
N212 N112 1.355(3) .
N112 C112 1.324(3) .
N112 C212 1.463(3) .
C112 H112 0.94(3) .
C212 H21A 1.03(3) .
C212 H21B 0.93(2) .
C212 H21C 1.00(3) .
N422 C122 1.320(3) .
N422 N322 1.368(2) .
N322 N222 1.293(3) .
N222 N122 1.358(3) .
N122 C122 1.320(3) .
N122 C222 1.464(3) .
C122 H122 0.86(3) .
C222 H22A 0.89(3) .
C222 H22B 0.93(3) .
C222 H23C 0.99(3) .
N432 C132 1.332(3) .
N432 N332 1.380(3) .
N332 N232 1.289(3) .
N232 N132 1.354(3) .
N132 C132 1.331(3) .
N132 C232 1.457(3) .
C132 H133 0.90(2) .
C232 H23A 0.94(3) .
C232 H23B 0.90(3) .
C232 H23C 0.98(3) .
B1 F11 1.385(3) .
B1 F21 1.391(3) .
B1 F41 1.400(3) .
B1 F31 1.405(3) .
B2 F22 1.390(3) .
B2 F42 1.391(3) .
B2 F32 1.400(3) .
B2 F12 1.409(3) .
